data_1522101
loop_
_publ_author_name
'Venkatesan, M.'
'Varadaraju, U.V.'
'Rama Rao, K.V.S.'
'Malik, S.K.'
'Luo, H.'
'Yelon, W.B.'

_publ_section_title
;
 Neutron diffraction studies on (Ho1-x Erx)2 Fe15 Ga2 Cy compounds
;
_journal_name_full 'Journal of Applied Physics'
_journal_page_first 3290
_journal_page_last 3294
_journal_volume 86
_journal_year 1999
_chemical_formula_sum 'C2 Fe15 Ga2 Ho2'
_chemical_name_systematic 'Ho2 Fe5 (Fe10 Ga2) C2'
_space_group_IT_number 166
_symmetry_space_group_name_Hall '-R 3 2"'
_symmetry_space_group_name_H-M 'R -3 m :H'
_cell_angle_alpha 90
_cell_angle_beta 90
_cell_angle_gamma 120
_cell_formula_units_Z 3
_cell_length_a 8.6595
_cell_length_b 8.6595
_cell_length_c 12.5329
_cell_volume 813.894
_citation_journal_id_ASTM JAPIAU
_cod_data_source_file Venkatesan_JAPIAU_1999_54.cif
_cod_data_source_block C2Fe15Ga2Ho2
_cod_database_code 1522101

loop_
_symmetry_equiv_pos_as_xyz
x,y,z
-y,x-y,z
-x+y,-x,z
y,x,-z
-x,-x+y,-z
x-y,-y,-z
-x,-y,-z
y,-x+y,-z
x-y,x,-z
-y,-x,z
x,x-y,z
-x+y,y,z
x+2/3,y+1/3,z+1/3
-y+2/3,x-y+1/3,z+1/3
-x+y+2/3,-x+1/3,z+1/3
y+2/3,x+1/3,-z+1/3
-x+2/3,-x+y+1/3,-z+1/3
x-y+2/3,-y+1/3,-z+1/3
-x+2/3,-y+1/3,-z+1/3
y+2/3,-x+y+1/3,-z+1/3
x-y+2/3,x+1/3,-z+1/3
-y+2/3,-x+1/3,z+1/3
x+2/3,x-y+1/3,z+1/3
-x+y+2/3,y+1/3,z+1/3
x+1/3,y+2/3,z+2/3
-y+1/3,x-y+2/3,z+2/3
-x+y+1/3,-x+2/3,z+2/3
y+1/3,x+2/3,-z+2/3
-x+1/3,-x+y+2/3,-z+2/3
x-y+1/3,-y+2/3,-z+2/3
-x+1/3,-y+2/3,-z+2/3
y+1/3,-x+y+2/3,-z+2/3
x-y+1/3,x+2/3,-z+2/3
-y+1/3,-x+2/3,z+2/3
x+1/3,x-y+2/3,z+2/3
-x+y+1/3,y+2/3,z+2/3

loop_
_atom_site_label
_atom_site_type_symbol
_atom_site_fract_x
_atom_site_fract_y
_atom_site_fract_z
_atom_site_occupancy
_atom_site_U_iso_or_equiv
Fe2 Fe 0.2836 0 0 0.855 0.0
Ho1 Ho 0 0 0.3405 1 0.0
Ga1 Ga 0.2836 0 0 0.145 0.0
Fe4 Fe 0.5 0 0.5 1 0.0
Ga2 Ga 0.1691 0.8309 0.4872 0.184 0.0
C1 C 0.5 0 0 0.667 0.0
Fe3 Fe 0.1691 0.8309 0.4872 0.816 0.0
Fe1 Fe 0 0 0.0963 1 0.0
